data_7126318
loop_
_publ_author_name
'Geringer, Eugenie'
'Leusmann, Eliza'
'Tambornino, Frank'
'Gerhard, Marina'
'Koch, Martin'
'Dehnen, Stefanie'

_publ_section_title
;
 Trapping of ZnCl<sub>2</sub> by bipyridyl-functionalized organotin
 sulfide clusters, and its effect on optical properties.
;
_journal_issue 35
_journal_name_full 'Chemical communications (Cambridge, England)'
_journal_page_first 4769
_journal_page_last 4772
_journal_paper_doi 10.1039/d0cc01887b
_journal_volume 56
_journal_year 2020
_chemical_formula_moiety '2(C14 H18 Cl2 N4 O Ru S), C7 H8'
_chemical_formula_sum 'C35 H44 Cl4 N8 O2 Ru2 S2'
_chemical_formula_weight 1016.84
_space_group_crystal_system triclinic
_space_group_IT_number 2
_space_group_name_Hall '-P 1'
_space_group_name_H-M_alt 'P -1'
_atom_sites_solution_hydrogens mixed
_atom_sites_solution_primary dual
_audit_creation_date 2019-12-13
_audit_creation_method
;
Olex2 1.2
(compiled 2018.05.29 svn.r3508 for OlexSys, GUI svn.r5506)
;
_audit_update_record
;
2020-03-11 deposited with the CCDC.	2020-03-30 downloaded from the CCDC.
;
_cell_angle_alpha 104.143(9)
_cell_angle_beta 101.316(10)
_cell_angle_gamma 100.545(9)
_cell_formula_units_Z 1
_cell_length_a 8.2648(10)
_cell_length_b 10.0946(9)
_cell_length_c 12.9476(16)
_cell_measurement_reflns_used 13801
_cell_measurement_temperature 150.15
_cell_measurement_theta_max 26.23
_cell_measurement_theta_min 1.68
_cell_volume 996.4(2)
_computing_molecular_graphics 'Olex2 (Dolomanov et al., 2009)'
_computing_publication_material 'Olex2 (Dolomanov et al., 2009)'
_computing_structure_refinement 'XL (Sheldrick, 2008)'
_computing_structure_solution 'XT (Sheldrick, 2015)'
_diffrn_ambient_temperature 150.15
_diffrn_detector 'image plate (34 cm diameter)'
_diffrn_detector_area_resol_mean 6.67
_diffrn_detector_type STOE
_diffrn_measured_fraction_theta_full 0.939
_diffrn_measured_fraction_theta_max 0.980
_diffrn_measurement_device '2-circle goniometer'
_diffrn_measurement_device_type 'Stoe IPDS2'
_diffrn_measurement_method 'rotation method'
_diffrn_radiation_collimation '0.5 mm diameter, monocapillary'
_diffrn_radiation_monochromator 'plane graphite'
_diffrn_radiation_polarisn_norm 0
_diffrn_radiation_probe x-ray
_diffrn_radiation_type MoK\a
_diffrn_radiation_wavelength 0.71073
_diffrn_reflns_av_R_equivalents 0.0350
_diffrn_reflns_av_unetI/netI 0.0286
_diffrn_reflns_Laue_measured_fraction_full 0.939
_diffrn_reflns_Laue_measured_fraction_max 0.980
_diffrn_reflns_limit_h_max 10
_diffrn_reflns_limit_h_min -10
_diffrn_reflns_limit_k_max 12
_diffrn_reflns_limit_k_min -11
_diffrn_reflns_limit_l_max 15
_diffrn_reflns_limit_l_min -15
_diffrn_reflns_number 7900
_diffrn_reflns_point_group_measured_fraction_full 0.939
_diffrn_reflns_point_group_measured_fraction_max 0.980
_diffrn_reflns_theta_full 26.000
_diffrn_reflns_theta_max 25.611
_diffrn_reflns_theta_min 2.307
_diffrn_source 'Bruker rotating anode'
_diffrn_source_current 120
_diffrn_source_power 6.000
_diffrn_source_target Mo
_diffrn_source_type 'Rotating Anode'
_diffrn_source_voltage 50
_exptl_absorpt_coefficient_mu 1.175
_exptl_absorpt_correction_T_max 0.9339
_exptl_absorpt_correction_T_min 0.8133
_exptl_absorpt_correction_type integration
_exptl_crystal_colour brown
_exptl_crystal_colour_primary brown
_exptl_crystal_density_diffrn 1.695
_exptl_crystal_description block
_exptl_crystal_F_000 514
_exptl_crystal_size_max 0.24
_exptl_crystal_size_mid 0.14
_exptl_crystal_size_min 0.08
_refine_diff_density_max 1.127
_refine_diff_density_min -0.401
_refine_diff_density_rms 0.076
_refine_ls_extinction_method none
_refine_ls_goodness_of_fit_ref 1.050
_refine_ls_hydrogen_treatment mixed
_refine_ls_matrix_type full
_refine_ls_number_parameters 248
_refine_ls_number_reflns 3682
_refine_ls_number_restraints 0
_refine_ls_restrained_S_all 1.050
_refine_ls_R_factor_all 0.0347
_refine_ls_R_factor_gt 0.0295
_refine_ls_shift/su_max 0.001
_refine_ls_shift/su_mean 0.000
_refine_ls_structure_factor_coef Fsqd
_refine_ls_weighting_details 'w=1/[\s^2^(Fo^2^)+(0.0490P)^2^+0.4445P] where P=(Fo^2^+2Fc^2^)/3'
_refine_ls_weighting_scheme calc
_refine_ls_wR_factor_gt 0.0763
_refine_ls_wR_factor_ref 0.0785
_reflns_Friedel_coverage 0.000
_reflns_number_gt 3234
_reflns_number_total 3682
_reflns_threshold_expression 'I > 2\s(I)'
_cod_data_source_file d0cc01887b2.cif
_cod_data_source_block eld-156
_cod_depositor_comments 'Adding full bibliography for 7126312--7126319.cif.'
_cod_database_code 7126318
_shelxl_version_number 2013-4
_shelx_space_group_comment
;
The symmetry employed for this shelxl refinement is uniquely defined
by the following loop, which should always be used as a source of
symmetry information in preference to the above space-group names.
They are only intended as comments.
;
_olex2_refinement_description
;
1. Fixed Uiso
 At 1.2 times of:
  All C(H) groups
 At 1.5 times of:
  All C(H,H,H) groups
2. Others
 Fixed Sof: C16(0.5) C17(0.5) H17(0.5) C18(0.5) H18(0.5) C19(0.5) H19(0.5)
 C20(0.5) H20(0.5) C21(0.5) H21(0.5) C15(0.5) H15A(0.5) H15B(0.5) H15C(0.5)
3.a Aromatic/amide H refined with riding coordinates:
 C1(H1), C2(H2), C3(H3), C4(H4), C7(H7), C8(H8), C9(H9), C17(H17), C18(H18),
 C19(H19), C20(H20), C21(H21)
3.b Idealised Me refined as rotating group:
 C12(H12A,H12B,H12C), C13(H13A,H13B,H13C), C14(H14A,H14B,H14C), C15(H15A,H15B,
 H15C)
;
_olex2_submission_special_instructions 'No special instructions were received'

loop_
_space_group_symop_operation_xyz
'x, y, z'
'-x, -y, -z'

loop_
_atom_site_label
_atom_site_type_symbol
_atom_site_fract_x
_atom_site_fract_y
_atom_site_fract_z
_atom_site_U_iso_or_equiv
_atom_site_adp_type
_atom_site_occupancy
_atom_site_site_symmetry_order
_atom_site_calc_flag
_atom_site_refinement_flags_posn
_atom_site_refinement_flags_adp
_atom_site_refinement_flags_occupancy
_atom_site_disorder_assembly
_atom_site_disorder_group
Ru1 Ru 0.23844(2) 0.58109(2) 0.77636(2) 0.02159(9) Uani 1 1 d . . . . .
Cl1 Cl 0.29849(9) 0.55430(8) 0.60078(6) 0.03256(17) Uani 1 1 d . . . . .
Cl2 Cl 0.18102(8) 0.61436(7) 0.95397(5) 0.02700(15) Uani 1 1 d . . . . .
S1 S 0.09812(8) 0.35162(7) 0.72877(6) 0.02591(16) Uani 1 1 d . . . . .
O1 O 0.1969(3) 0.2547(2) 0.76720(18) 0.0354(5) Uani 1 1 d . . . . .
N1 N 0.0486(3) 0.6823(2) 0.72851(18) 0.0251(5) Uani 1 1 d . . . . .
N2 N 0.3714(3) 0.7790(2) 0.82263(18) 0.0244(5) Uani 1 1 d . . . . .
N3 N 0.4800(3) 0.5661(2) 0.84574(19) 0.0268(5) Uani 1 1 d . . . . .
N4 N 0.5239(3) 0.4445(3) 0.8549(2) 0.0334(6) Uani 1 1 d . . . . .
H4A H 0.601(4) 0.451(4) 0.915(3) 0.032(8) Uiso 1 1 d . . . . .
H4B H 0.431(5) 0.376(5) 0.841(3) 0.049(11) Uiso 1 1 d . . . . .
C1 C -0.1174(3) 0.6277(3) 0.6794(2) 0.0294(6) Uani 1 1 d . . . . .
H1 H -0.1595 0.5284 0.6589 0.035 Uiso 1 1 calc R . . . .
C2 C -0.2305(4) 0.7088(3) 0.6570(2) 0.0343(7) Uani 1 1 d . . . . .
H2 H -0.3475 0.6659 0.6231 0.041 Uiso 1 1 calc R . . . .
C3 C -0.1708(4) 0.8514(3) 0.6845(3) 0.0362(7) Uani 1 1 d . . . . .
H3 H -0.2460 0.9095 0.6707 0.043 Uiso 1 1 calc R . . . .
C4 C 0.0009(4) 0.9105(3) 0.7329(3) 0.0333(6) Uani 1 1 d . . . . .
H4 H 0.0447 1.0093 0.7509 0.040 Uiso 1 1 calc R . . . .
C5 C 0.1084(3) 0.8247(3) 0.7548(2) 0.0270(6) Uani 1 1 d . . . . .
C6 C 0.2921(3) 0.8792(3) 0.8064(2) 0.0265(6) Uani 1 1 d . . . . .
C7 C 0.3827(4) 1.0188(3) 0.8367(2) 0.0324(6) Uani 1 1 d . . . . .
H7 H 0.3271 1.0907 0.8260 0.039 Uiso 1 1 calc R . . . .
C8 C 0.5573(4) 1.0506(3) 0.8831(3) 0.0345(6) Uani 1 1 d . . . . .
H8 H 0.6224 1.1451 0.9032 0.041 Uiso 1 1 calc R . . . .
C9 C 0.6360(4) 0.9454(3) 0.9000(2) 0.0318(6) Uani 1 1 d . . . . .
H9 H 0.7548 0.9672 0.9322 0.038 Uiso 1 1 calc R . . . .
C10 C 0.5398(3) 0.8073(3) 0.8695(2) 0.0269(6) Uani 1 1 d . . . . .
C11 C 0.5980(3) 0.6844(3) 0.8839(2) 0.0279(6) Uani 1 1 d . . . . .
C12 C 0.7780(4) 0.6944(3) 0.9399(3) 0.0348(7) Uani 1 1 d . . . . .
H12A H 0.7848 0.6901 1.0154 0.052 Uiso 1 1 calc GR . . . .
H12B H 0.8504 0.7837 0.9415 0.052 Uiso 1 1 calc GR . . . .
H12C H 0.8168 0.6159 0.8996 0.052 Uiso 1 1 calc GR . . . .
C13 C -0.0909(4) 0.3187(3) 0.7752(3) 0.0353(7) Uani 1 1 d . . . . .
H13A H -0.0623 0.3522 0.8557 0.053 Uiso 1 1 calc GR . . . .
H13B H -0.1433 0.2173 0.7505 0.053 Uiso 1 1 calc GR . . . .
H13C H -0.1708 0.3685 0.7447 0.053 Uiso 1 1 calc GR . . . .
C14 C 0.0120(4) 0.2723(3) 0.5842(3) 0.0370(7) Uani 1 1 d . . . . .
H14A H -0.0643 0.3258 0.5554 0.055 Uiso 1 1 calc GR . . . .
H14B H -0.0518 0.1751 0.5707 0.055 Uiso 1 1 calc GR . . . .
H14C H 0.1047 0.2723 0.5472 0.055 Uiso 1 1 calc GR . . . .
C16 C -0.5063(9) -0.1026(9) 0.4712(6) 0.0453(16) Uiso 0.5 1 d . . P A -1
C17 C -0.4237(11) -0.0018(13) 0.4311(8) 0.0495(19) Uiso 0.5 1 d . . P A -1
H17 H -0.3655 -0.0290 0.3761 0.059 Uiso 0.5 1 calc R . P A -1
C18 C -0.4252(12) 0.1339(13) 0.4693(8) 0.063(2) Uiso 0.5 1 d . . P A -1
H18 H -0.3682 0.2016 0.4405 0.076 Uiso 0.5 1 calc R . P A -1
C19 C -0.5045(12) 0.1752(13) 0.5463(8) 0.065(2) Uiso 0.5 1 d . . P A -1
H19 H -0.5037 0.2720 0.5723 0.078 Uiso 0.5 1 calc R . P A -1
C20 C -0.5906(10) 0.0762(10) 0.5900(7) 0.0531(19) Uiso 0.5 1 d . . P A -1
H20 H -0.6476 0.1042 0.6456 0.064 Uiso 0.5 1 calc R . P A -1
C21 C -0.5883(8) -0.0645(10) 0.5482(5) 0.0298(13) Uiso 0.5 1 d . . P A -1
H21 H -0.6460 -0.1340 0.5751 0.036 Uiso 0.5 1 calc R . P A -1
C15 C -0.5015(11) -0.2557(10) 0.4261(8) 0.058(2) Uiso 0.5 1 d . . P A -1
H15A H -0.5301 -0.2822 0.3455 0.087 Uiso 0.5 1 calc GR . P A -1
H15B H -0.5842 -0.3163 0.4501 0.087 Uiso 0.5 1 calc GR . P A -1
H15C H -0.3872 -0.2670 0.4537 0.087 Uiso 0.5 1 calc GR . P A -1

loop_
_atom_site_aniso_label
_atom_site_aniso_U_11
_atom_site_aniso_U_22
_atom_site_aniso_U_33
_atom_site_aniso_U_23
_atom_site_aniso_U_13
_atom_site_aniso_U_12
Ru1 0.02048(13) 0.02046(13) 0.02314(13) 0.00562(8) 0.00330(8) 0.00664(8)
Cl1 0.0330(4) 0.0373(4) 0.0255(3) 0.0078(3) 0.0082(3) 0.0050(3)
Cl2 0.0255(3) 0.0307(3) 0.0245(3) 0.0073(3) 0.0055(3) 0.0082(3)
S1 0.0260(3) 0.0215(3) 0.0288(4) 0.0062(3) 0.0048(3) 0.0062(3)
O1 0.0361(11) 0.0243(10) 0.0465(13) 0.0128(9) 0.0052(9) 0.0109(8)
N1 0.0275(11) 0.0244(11) 0.0249(11) 0.0080(9) 0.0061(9) 0.0092(9)
N2 0.0232(11) 0.0278(11) 0.0225(11) 0.0071(9) 0.0048(9) 0.0080(9)
N3 0.0253(11) 0.0279(12) 0.0273(12) 0.0061(9) 0.0054(9) 0.0108(9)
N4 0.0307(13) 0.0305(13) 0.0386(15) 0.0104(11) 0.0006(11) 0.0148(11)
C1 0.0257(13) 0.0328(15) 0.0288(14) 0.0090(12) 0.0038(11) 0.0078(11)
C2 0.0259(14) 0.0446(17) 0.0299(15) 0.0083(13) 0.0015(11) 0.0118(13)
C3 0.0346(16) 0.0413(17) 0.0358(16) 0.0113(13) 0.0046(13) 0.0209(13)
C4 0.0368(15) 0.0296(15) 0.0344(15) 0.0076(12) 0.0064(12) 0.0154(12)
C5 0.0283(13) 0.0292(14) 0.0249(13) 0.0080(11) 0.0070(11) 0.0098(11)
C6 0.0295(14) 0.0271(13) 0.0234(13) 0.0061(11) 0.0060(11) 0.0108(11)
C7 0.0399(16) 0.0236(14) 0.0336(15) 0.0085(12) 0.0089(12) 0.0081(12)
C8 0.0374(16) 0.0272(14) 0.0344(16) 0.0063(12) 0.0078(12) 0.0014(12)
C9 0.0275(14) 0.0328(15) 0.0302(15) 0.0060(12) 0.0054(11) 0.0017(11)
C10 0.0268(13) 0.0303(14) 0.0234(13) 0.0071(11) 0.0066(10) 0.0073(11)
C11 0.0244(13) 0.0340(15) 0.0259(13) 0.0085(12) 0.0055(11) 0.0096(11)
C12 0.0243(14) 0.0423(17) 0.0370(16) 0.0134(14) 0.0021(12) 0.0097(12)
C13 0.0296(15) 0.0319(15) 0.0431(18) 0.0105(13) 0.0099(13) 0.0040(12)
C14 0.0399(17) 0.0300(15) 0.0315(16) 0.0009(12) 0.0035(13) 0.0018(13)

loop_
_atom_type_symbol
_atom_type_description
_atom_type_scat_dispersion_real
_atom_type_scat_dispersion_imag
_atom_type_scat_source
C C 0.0033 0.0016 'International Tables Vol C Tables 4.2.6.8 and 6.1.1.4'
H H 0.0000 0.0000 'International Tables Vol C Tables 4.2.6.8 and 6.1.1.4'
Cl Cl 0.1484 0.1585 'International Tables Vol C Tables 4.2.6.8 and 6.1.1.4'
N N 0.0061 0.0033 'International Tables Vol C Tables 4.2.6.8 and 6.1.1.4'
O O 0.0106 0.0060 'International Tables Vol C Tables 4.2.6.8 and 6.1.1.4'
Ru Ru -1.2594 0.8363 'International Tables Vol C Tables 4.2.6.8 and 6.1.1.4'
S S 0.1246 0.1234 'International Tables Vol C Tables 4.2.6.8 and 6.1.1.4'

loop_
_exptl_crystal_face_index_h
_exptl_crystal_face_index_k
_exptl_crystal_face_index_l
_exptl_crystal_face_perp_dist
0 0 -1 0.0090
0 0 1 0.0580
-2 0 1 0.1070
2 0 -1 0.1750
2 -2 -1 0.0750
0 -1 0 0.0800
-1 3 1 0.0580

loop_
_geom_angle_atom_site_label_1
_geom_angle_atom_site_label_2
_geom_angle_atom_site_label_3
_geom_angle
_geom_angle_site_symmetry_1
_geom_angle_site_symmetry_3
_geom_angle_publ_flag
Cl1 Ru1 Cl2 178.53(3) . . ?
S1 Ru1 Cl1 91.91(3) . . ?
S1 Ru1 Cl2 89.54(3) . . ?
N1 Ru1 Cl1 89.20(6) . . ?
N1 Ru1 Cl2 90.28(6) . . ?
N1 Ru1 S1 103.88(7) . . ?
N2 Ru1 Cl1 88.81(7) . . ?
N2 Ru1 Cl2 89.74(7) . . ?
N2 Ru1 S1 176.92(7) . . ?
N2 Ru1 N1 79.12(9) . . ?
N2 Ru1 N3 77.50(9) . . ?
N3 Ru1 Cl1 91.39(7) . . ?
N3 Ru1 Cl2 88.54(7) . . ?
N3 Ru1 S1 99.49(7) . . ?
N3 Ru1 N1 156.59(10) . . ?
O1 S1 Ru1 116.21(9) . . ?
O1 S1 C13 103.86(14) . . ?
O1 S1 C14 105.57(15) . . ?
C13 S1 Ru1 115.13(11) . . ?
C13 S1 C14 99.79(16) . . ?
C14 S1 Ru1 114.41(11) . . ?
C1 N1 Ru1 129.6(2) . . ?
C1 N1 C5 117.8(2) . . ?
C5 N1 Ru1 112.59(18) . . ?
C6 N2 Ru1 119.11(18) . . ?
C6 N2 C10 122.6(2) . . ?
C10 N2 Ru1 118.28(19) . . ?
N4 N3 Ru1 125.36(19) . . ?
C11 N3 Ru1 116.08(19) . . ?
C11 N3 N4 118.6(2) . . ?
N3 N4 H4A 117(2) . . ?
N3 N4 H4B 110(3) . . ?
H4A N4 H4B 114(3) . . ?
N1 C1 H1 118.3 . . ?
N1 C1 C2 123.3(3) . . ?
C2 C1 H1 118.3 . . ?
C1 C2 H2 120.6 . . ?
C3 C2 C1 118.8(3) . . ?
C3 C2 H2 120.6 . . ?
C2 C3 H3 120.4 . . ?
C2 C3 C4 119.1(3) . . ?
C4 C3 H3 120.4 . . ?
C3 C4 H4 120.1 . . ?
C3 C4 C5 119.8(3) . . ?
C5 C4 H4 120.1 . . ?
N1 C5 C4 121.1(3) . . ?
N1 C5 C6 115.7(2) . . ?
C4 C5 C6 123.1(3) . . ?
N2 C6 C5 113.4(2) . . ?
N2 C6 C7 120.4(3) . . ?
C7 C6 C5 126.3(3) . . ?
C6 C7 H7 120.9 . . ?
C6 C7 C8 118.3(3) . . ?
C8 C7 H7 120.9 . . ?
C7 C8 H8 119.9 . . ?
C9 C8 C7 120.3(3) . . ?
C9 C8 H8 119.9 . . ?
C8 C9 H9 120.3 . . ?
C8 C9 C10 119.5(3) . . ?
C10 C9 H9 120.3 . . ?
N2 C10 C9 119.0(3) . . ?
N2 C10 C11 113.5(2) . . ?
C9 C10 C11 127.4(3) . . ?
N3 C11 C10 114.6(2) . . ?
N3 C11 C12 123.5(3) . . ?
C10 C11 C12 122.0(3) . . ?
C11 C12 H12A 109.5 . . ?
C11 C12 H12B 109.5 . . ?
C11 C12 H12C 109.5 . . ?
H12A C12 H12B 109.5 . . ?
H12A C12 H12C 109.5 . . ?
H12B C12 H12C 109.5 . . ?
S1 C13 H13A 109.5 . . ?
S1 C13 H13B 109.5 . . ?
S1 C13 H13C 109.5 . . ?
H13A C13 H13B 109.5 . . ?
H13A C13 H13C 109.5 . . ?
H13B C13 H13C 109.5 . . ?
S1 C14 H14A 109.5 . . ?
S1 C14 H14B 109.5 . . ?
S1 C14 H14C 109.5 . . ?
H14A C14 H14B 109.5 . . ?
H14A C14 H14C 109.5 . . ?
H14B C14 H14C 109.5 . . ?
C17 C16 C15 119.1(8) . . ?
C21 C16 C17 119.7(8) . . ?
C21 C16 C15 121.2(8) . . ?
C16 C17 H17 119.7 . . ?
C18 C17 C16 120.6(9) . . ?
C18 C17 H17 119.7 . . ?
C17 C18 H18 119.4 . . ?
C19 C18 C17 121.2(10) . . ?
C19 C18 H18 119.4 . . ?
C18 C19 H19 119.8 . . ?
C18 C19 C20 120.4(12) . . ?
C20 C19 H19 119.8 . . ?
C19 C20 H20 121.3 . . ?
C21 C20 C19 117.3(9) . . ?
C21 C20 H20 121.3 . . ?
C16 C21 C20 120.9(8) . . ?
C16 C21 H21 119.6 . . ?
C20 C21 H21 119.6 . . ?
C16 C15 H15A 109.5 . . ?
C16 C15 H15B 109.5 . . ?
C16 C15 H15C 109.5 . . ?
H15A C15 H15B 109.5 . . ?
H15A C15 H15C 109.5 . . ?
H15B C15 H15C 109.5 . . ?

loop_
_geom_bond_atom_site_label_1
_geom_bond_atom_site_label_2
_geom_bond_distance
_geom_bond_site_symmetry_2
_geom_bond_publ_flag
Ru1 Cl1 2.3831(7) . ?
Ru1 Cl2 2.3949(7) . ?
Ru1 S1 2.2647(7) . ?
Ru1 N1 2.098(2) . ?
Ru1 N2 1.977(2) . ?
Ru1 N3 2.071(2) . ?
S1 O1 1.497(2) . ?
S1 C13 1.785(3) . ?
S1 C14 1.785(3) . ?
N1 C1 1.342(4) . ?
N1 C5 1.365(4) . ?
N2 C6 1.339(4) . ?
N2 C10 1.350(4) . ?
N3 N4 1.368(3) . ?
N3 C11 1.310(4) . ?
N4 H4A 0.88(4) . ?
N4 H4B 0.89(4) . ?
C1 H1 0.9500 . ?
C1 C2 1.385(4) . ?
C2 H2 0.9500 . ?
C2 C3 1.365(5) . ?
C3 H3 0.9500 . ?
C3 C4 1.386(4) . ?
C4 H4 0.9500 . ?
C4 C5 1.386(4) . ?
C5 C6 1.473(4) . ?
C6 C7 1.388(4) . ?
C7 H7 0.9500 . ?
C7 C8 1.394(4) . ?
C8 H8 0.9500 . ?
C8 C9 1.382(5) . ?
C9 H9 0.9500 . ?
C9 C10 1.391(4) . ?
C10 C11 1.450(4) . ?
C11 C12 1.495(4) . ?
C12 H12A 0.9800 . ?
C12 H12B 0.9800 . ?
C12 H12C 0.9800 . ?
C13 H13A 0.9800 . ?
C13 H13B 0.9800 . ?
C13 H13C 0.9800 . ?
C14 H14A 0.9800 . ?
C14 H14B 0.9800 . ?
C14 H14C 0.9800 . ?
C16 C17 1.383(12) . ?
C16 C21 1.333(11) . ?
C16 C15 1.523(12) . ?
C17 H17 0.9500 . ?
C17 C18 1.341(14) . ?
C18 H18 0.9500 . ?
C18 C19 1.323(15) . ?
C19 H19 0.9500 . ?
C19 C20 1.415(13) . ?
C20 H20 0.9500 . ?
C20 C21 1.395(11) . ?
C21 H21 0.9500 . ?
C15 H15A 0.9800 . ?
C15 H15B 0.9800 . ?
C15 H15C 0.9800 . ?

loop_
_geom_torsion_atom_site_label_1
_geom_torsion_atom_site_label_2
_geom_torsion_atom_site_label_3
_geom_torsion_atom_site_label_4
_geom_torsion
_geom_torsion_site_symmetry_1
_geom_torsion_site_symmetry_2
_geom_torsion_site_symmetry_3
_geom_torsion_site_symmetry_4
_geom_torsion_publ_flag
Ru1 N1 C1 C2 176.9(2) . . . . ?
Ru1 N1 C5 C4 -178.0(2) . . . . ?
Ru1 N1 C5 C6 2.4(3) . . . . ?
Ru1 N2 C6 C5 0.5(3) . . . . ?
Ru1 N2 C6 C7 -179.1(2) . . . . ?
Ru1 N2 C10 C9 178.4(2) . . . . ?
Ru1 N2 C10 C11 -2.8(3) . . . . ?
Ru1 N3 C11 C10 -1.0(3) . . . . ?
Ru1 N3 C11 C12 178.0(2) . . . . ?
N1 C1 C2 C3 1.0(5) . . . . ?
N1 C5 C6 N2 -1.9(4) . . . . ?
N1 C5 C6 C7 177.6(3) . . . . ?
N2 C6 C7 C8 0.6(4) . . . . ?
N2 C10 C11 N3 2.4(4) . . . . ?
N2 C10 C11 C12 -176.6(2) . . . . ?
N4 N3 C11 C10 179.4(2) . . . . ?
N4 N3 C11 C12 -1.7(4) . . . . ?
C1 N1 C5 C4 0.9(4) . . . . ?
C1 N1 C5 C6 -178.7(2) . . . . ?
C1 C2 C3 C4 0.7(5) . . . . ?
C2 C3 C4 C5 -1.5(5) . . . . ?
C3 C4 C5 N1 0.7(4) . . . . ?
C3 C4 C5 C6 -179.7(3) . . . . ?
C4 C5 C6 N2 178.4(3) . . . . ?
C4 C5 C6 C7 -2.0(5) . . . . ?
C5 N1 C1 C2 -1.8(4) . . . . ?
C5 C6 C7 C8 -179.0(3) . . . . ?
C6 N2 C10 C9 -1.5(4) . . . . ?
C6 N2 C10 C11 177.3(2) . . . . ?
C6 C7 C8 C9 -1.2(4) . . . . ?
C7 C8 C9 C10 0.5(5) . . . . ?
C8 C9 C10 N2 0.8(4) . . . . ?
C8 C9 C10 C11 -177.8(3) . . . . ?
C9 C10 C11 N3 -178.9(3) . . . . ?
C9 C10 C11 C12 2.1(5) . . . . ?
C10 N2 C6 C5 -179.6(2) . . . . ?
C10 N2 C6 C7 0.8(4) . . . . ?
C16 C17 C18 C19 0.3(14) . . . . ?
C17 C16 C21 C20 -0.7(11) . . . . ?
C17 C18 C19 C20 -0.2(15) . . . . ?
C18 C19 C20 C21 -0.3(13) . . . . ?
C19 C20 C21 C16 0.8(11) . . . . ?
C21 C16 C17 C18 0.1(13) . . . . ?
C15 C16 C17 C18 -179.8(8) . . . . ?
C15 C16 C21 C20 179.3(7) . . . . ?
